data_7047843
loop_
_publ_author_name
'Fern\'andez-Figueiras, Adolfo'
'Lucio-Mart\'inez, F\'atima'
'Mun\'in-Cruz, Paula'
'Polo-Ces, Paula'
'Reigosa, Francisco'
'Adams, Harry'
'Pereira, M. Teresa'
'Vila, Jos\'e M'

_publ_section_title
;
 Palladium iminophosphorane complexes: the pre-cursors to the missing link
 in triphenylphosphane chalcogenide metallacycles.
;
_journal_issue 44
_journal_name_full 'Dalton transactions (Cambridge, England : 2003)'
_journal_page_first 15801
_journal_page_last 15807
_journal_paper_doi 10.1039/c8dt03062f
_journal_volume 47
_journal_year 2018
_chemical_formula_sum 'C36 H28 Cl2 N0 O2 P2 Pd2'
_chemical_formula_weight 838.22
_space_group_crystal_system monoclinic
_space_group_IT_number 14
_space_group_name_Hall '-P 2yn'
_space_group_name_H-M_alt 'P 1 21/n 1'
_symmetry_space_group_name_Hall '-P 2yn'
_symmetry_space_group_name_H-M 'P 1 21/n 1'
_atom_sites_solution_hydrogens geom
_audit_creation_method SHELXL-2016/4
_audit_update_record
;
2018-07-13 deposited with the CCDC.
2018-10-11 downloaded from the CCDC.
;
_cell_angle_alpha 90.000(5)
_cell_angle_beta 95.459(5)
_cell_angle_gamma 90.000(5)
_cell_formula_units_Z 4
_cell_length_a 16.503(5)
_cell_length_b 10.164(5)
_cell_length_c 19.571(5)
_cell_measurement_reflns_used 1987
_cell_measurement_temperature 293(2)
_cell_measurement_theta_max 23.26
_cell_measurement_theta_min 2.48
_cell_volume 3268(2)
_computing_cell_refinement 'Bruker SAINT'
_computing_data_collection 'Bruker APEX2'
_computing_data_reduction 'Bruker SAINT'
_computing_molecular_graphics 'Bruker SHELXTL'
_computing_publication_material 'Bruker SHELXTL'
_computing_structure_refinement 'SHELXL-2016/4 (Sheldrick, 2016)'
_computing_structure_solution 'SHELXL-2016/4 (Sheldrick, 2016)'
_diffrn_ambient_temperature 293(2)
_diffrn_measured_fraction_theta_full 1.000
_diffrn_measured_fraction_theta_max 0.997
_diffrn_measurement_device_type 'Bruker APEX-II CCD'
_diffrn_measurement_method '\f and \w scans'
_diffrn_radiation_type MoK\a
_diffrn_radiation_wavelength 0.71069
_diffrn_reflns_av_R_equivalents 0.0716
_diffrn_reflns_av_unetI/netI 0.0808
_diffrn_reflns_Laue_measured_fraction_full 1.000
_diffrn_reflns_Laue_measured_fraction_max 0.997
_diffrn_reflns_limit_h_max 15
_diffrn_reflns_limit_h_min -20
_diffrn_reflns_limit_k_max 12
_diffrn_reflns_limit_k_min -12
_diffrn_reflns_limit_l_max 24
_diffrn_reflns_limit_l_min -24
_diffrn_reflns_number 27307
_diffrn_reflns_point_group_measured_fraction_full 1.000
_diffrn_reflns_point_group_measured_fraction_max 0.997
_diffrn_reflns_theta_full 25.240
_diffrn_reflns_theta_max 26.371
_diffrn_reflns_theta_min 1.543
_exptl_absorpt_coefficient_mu 1.394
_exptl_absorpt_correction_T_max 0.8878
_exptl_absorpt_correction_T_min 0.7696
_exptl_absorpt_correction_type multi-scans
_exptl_absorpt_process_details sadabs
_exptl_crystal_colour brown
_exptl_crystal_density_diffrn 1.704
_exptl_crystal_description plate
_exptl_crystal_F_000 1664
_exptl_crystal_size_max 0.24
_exptl_crystal_size_mid 0.12
_exptl_crystal_size_min 0.08
_refine_diff_density_max 0.854
_refine_diff_density_min -0.650
_refine_diff_density_rms 0.122
_refine_ls_extinction_method none
_refine_ls_goodness_of_fit_ref 1.017
_refine_ls_hydrogen_treatment constr
_refine_ls_matrix_type full
_refine_ls_number_parameters 397
_refine_ls_number_reflns 6677
_refine_ls_number_restraints 0
_refine_ls_restrained_S_all 1.017
_refine_ls_R_factor_all 0.0751
_refine_ls_R_factor_gt 0.0438
_refine_ls_shift/su_max 0.001
_refine_ls_shift/su_mean 0.000
_refine_ls_structure_factor_coef Fsqd
_refine_ls_weighting_details 'w=1/[\s^2^(Fo^2^)+(0.0354P)^2^+0.8254P] where P=(Fo^2^+2Fc^2^)/3'
_refine_ls_weighting_scheme calc
_refine_ls_wR_factor_gt 0.0875
_refine_ls_wR_factor_ref 0.0979
_reflns_Friedel_coverage 0.000
_reflns_number_gt 4628
_reflns_number_total 6677
_reflns_threshold_expression 'I > 2\s(I)'
_cod_data_source_file c8dt03062f2.cif
_cod_data_source_block shelx
_cod_depositor_comments 'Adding full bibliography for 7047843--7047847.cif.'
_cod_database_code 7047843
_shelx_shelxl_version_number 2016/4
_shelx_space_group_comment
;
The symmetry employed for this shelxl refinement is uniquely defined
by the following loop, which should always be used as a source of
symmetry information in preference to the above space-group names.
They are only intended as comments.
;

loop_
_space_group_symop_operation_xyz
'x, y, z'
'-x+1/2, y+1/2, -z+1/2'
'-x, -y, -z'
'x-1/2, -y-1/2, z-1/2'

loop_
_atom_site_label
_atom_site_type_symbol
_atom_site_fract_x
_atom_site_fract_y
_atom_site_fract_z
_atom_site_U_iso_or_equiv
_atom_site_adp_type
_atom_site_occupancy
_atom_site_site_symmetry_order
_atom_site_calc_flag
_atom_site_refinement_flags_posn
_atom_site_refinement_flags_adp
C1 C 0.0204(3) 1.1542(4) 0.6582(2) 0.0205(11) Uani 1 1 d . .
C2 C -0.0106(3) 1.2811(4) 0.6478(2) 0.0258(12) Uani 1 1 d . .
H2 H -0.023094 1.311948 0.603311 0.031 Uiso 1 1 calc R U
C3 C -0.0230(3) 1.3613(5) 0.7027(2) 0.0306(13) Uani 1 1 d . .
H3 H -0.043458 1.445774 0.694826 0.037 Uiso 1 1 calc R U
C4 C -0.0055(3) 1.3177(5) 0.7693(2) 0.0299(13) Uani 1 1 d . .
H4 H -0.014881 1.372241 0.805873 0.036 Uiso 1 1 calc R U
C5 C 0.0259(3) 1.1936(5) 0.7814(2) 0.0270(12) Uani 1 1 d . .
H5 H 0.037628 1.163887 0.826224 0.032 Uiso 1 1 calc R U
C6 C 0.0399(3) 1.1127(4) 0.7262(2) 0.0188(11) Uani 1 1 d . .
C7 C 0.0151(3) 0.8389(4) 0.7704(2) 0.0218(11) Uani 1 1 d . .
C8 C -0.0363(3) 0.7640(5) 0.7262(3) 0.0297(13) Uani 1 1 d . .
H8 H -0.032246 0.769047 0.679215 0.036 Uiso 1 1 calc R U
C9 C -0.0931(3) 0.6824(5) 0.7506(3) 0.0394(15) Uani 1 1 d . .
H9 H -0.127921 0.633497 0.720286 0.047 Uiso 1 1 calc R U
C10 C -0.0981(4) 0.6735(5) 0.8201(3) 0.0458(16) Uani 1 1 d . .
H10 H -0.135758 0.616837 0.836835 0.055 Uiso 1 1 calc R U
C11 C -0.0485(4) 0.7468(5) 0.8647(3) 0.0474(17) Uani 1 1 d . .
H11 H -0.053044 0.740659 0.911613 0.057 Uiso 1 1 calc R U
C12 C 0.0091(4) 0.8311(5) 0.8406(3) 0.0343(14) Uani 1 1 d . .
H12 H 0.043032 0.881210 0.871116 0.041 Uiso 1 1 calc R U
C13 C 0.1771(3) 0.9576(5) 0.7857(2) 0.0241(11) Uani 1 1 d . .
C14 C 0.2092(4) 0.8462(5) 0.8199(3) 0.0359(14) Uani 1 1 d . .
H14 H 0.179358 0.768459 0.818825 0.043 Uiso 1 1 calc R U
C15 C 0.2857(4) 0.8519(6) 0.8553(3) 0.0420(16) Uani 1 1 d . .
H15 H 0.307406 0.777846 0.878179 0.050 Uiso 1 1 calc R U
C16 C 0.3299(4) 0.9675(6) 0.8566(3) 0.0442(16) Uani 1 1 d . .
H16 H 0.381933 0.970092 0.879512 0.053 Uiso 1 1 calc R U
C17 C 0.2981(4) 1.0776(6) 0.8249(3) 0.0416(15) Uani 1 1 d . .
H17 H 0.327777 1.155577 0.827143 0.050 Uiso 1 1 calc R U
C18 C 0.2214(3) 1.0736(5) 0.7891(2) 0.0316(13) Uani 1 1 d . .
H18 H 0.199726 1.148825 0.767392 0.038 Uiso 1 1 calc R U
C19 C 0.7068(3) 0.5578(4) 0.5354(2) 0.0239(12) Uani 1 1 d . .
C20 C 0.7487(4) 0.4417(5) 0.5217(2) 0.0336(14) Uani 1 1 d . .
H20 H 0.719796 0.365142 0.509887 0.040 Uiso 1 1 calc R U
C21 C 0.8330(4) 0.4412(5) 0.5260(3) 0.0405(15) Uani 1 1 d . .
H21 H 0.859500 0.363341 0.516725 0.049 Uiso 1 1 calc R U
C22 C 0.8797(4) 0.5522(5) 0.5434(3) 0.0384(15) Uani 1 1 d . .
H22 H 0.936168 0.549493 0.545001 0.046 Uiso 1 1 calc R U
C23 C 0.8393(3) 0.6681(5) 0.5586(2) 0.0315(13) Uani 1 1 d . .
H23 H 0.868804 0.743824 0.570954 0.038 Uiso 1 1 calc R U
C24 C 0.7548(3) 0.6692(4) 0.5550(2) 0.0253(12) Uani 1 1 d . .
C25 C 0.7391(3) 0.8905(4) 0.6495(2) 0.0216(11) Uani 1 1 d . .
C26 C 0.7163(3) 0.8536(4) 0.7131(2) 0.0284(13) Uani 1 1 d . .
H26 H 0.676979 0.788634 0.715561 0.034 Uiso 1 1 calc R U
C27 C 0.7506(3) 0.9113(5) 0.7726(3) 0.0331(13) Uani 1 1 d . .
H27 H 0.734357 0.885952 0.814902 0.040 Uiso 1 1 calc R U
C28 C 0.8094(3) 1.0072(5) 0.7688(3) 0.0329(13) Uani 1 1 d . .
H28 H 0.834201 1.044733 0.808815 0.039 Uiso 1 1 calc R U
C29 C 0.8312(3) 1.0470(5) 0.7058(3) 0.0346(14) Uani 1 1 d . .
H29 H 0.869480 1.113617 0.703556 0.042 Uiso 1 1 calc R U
C30 C 0.7968(3) 0.9893(5) 0.6460(3) 0.0293(13) Uani 1 1 d . .
H30 H 0.812176 1.016432 0.603719 0.035 Uiso 1 1 calc R U
C31 C 0.6844(3) 0.9172(5) 0.5042(2) 0.0252(12) Uani 1 1 d . .
C32 C 0.7490(4) 0.9532(6) 0.4680(3) 0.0456(16) Uani 1 1 d . .
H32 H 0.800045 0.916651 0.479978 0.055 Uiso 1 1 calc R U
C33 C 0.7390(4) 1.0433(6) 0.4140(3) 0.0516(18) Uani 1 1 d . .
H33 H 0.782753 1.067188 0.389954 0.062 Uiso 1 1 calc R U
C34 C 0.6646(4) 1.0945(6) 0.3976(3) 0.0553(18) Uani 1 1 d . .
H34 H 0.656702 1.151803 0.360502 0.066 Uiso 1 1 calc R U
C35 C 0.5995(4) 1.0646(6) 0.4343(3) 0.0554(18) Uani 1 1 d . .
H35 H 0.549196 1.104253 0.423273 0.066 Uiso 1 1 calc R U
C36 C 0.6100(4) 0.9753(5) 0.4875(3) 0.0402(15) Uani 1 1 d . .
H36 H 0.566341 0.954265 0.512257 0.048 Uiso 1 1 calc R U
O1 O 0.0927(2) 0.9093(3) 0.66033(14) 0.0236(8) Uani 1 1 d . .
O2 O 0.6122(2) 0.7502(3) 0.58944(15) 0.0232(8) Uani 1 1 d . .
P1 P 0.08205(8) 0.95140(12) 0.73340(6) 0.0207(3) Uani 1 1 d . .
P2 P 0.69391(9) 0.80612(12) 0.57526(6) 0.0239(3) Uani 1 1 d . .
CL1 Cl -0.03743(11) 1.14759(13) 0.50073(6) 0.0501(5) Uani 1 1 d . .
CL2 Cl 0.55968(9) 0.39428(12) 0.46737(6) 0.0338(3) Uani 1 1 d . .
PD1 Pd 0.03090(3) 1.02332(4) 0.58601(2) 0.02449(12) Uani 1 1 d . .
PD2 Pd 0.58853(3) 0.57906(4) 0.53349(2) 0.02554(12) Uani 1 1 d . .

loop_
_atom_site_aniso_label
_atom_site_aniso_U_11
_atom_site_aniso_U_22
_atom_site_aniso_U_33
_atom_site_aniso_U_23
_atom_site_aniso_U_13
_atom_site_aniso_U_12
C1 0.018(3) 0.024(3) 0.020(2) -0.0013(19) 0.001(2) -0.003(2)
C2 0.030(3) 0.027(3) 0.019(2) -0.001(2) -0.002(2) 0.004(2)
C3 0.035(4) 0.022(3) 0.034(3) -0.003(2) -0.001(3) 0.008(3)
C4 0.035(4) 0.029(3) 0.026(3) -0.013(2) 0.004(2) 0.005(3)
C5 0.028(3) 0.035(3) 0.017(2) -0.005(2) -0.002(2) -0.001(3)
C6 0.019(3) 0.018(2) 0.020(2) -0.0014(18) 0.003(2) -0.002(2)
C7 0.024(3) 0.017(2) 0.024(3) -0.0027(19) 0.003(2) 0.002(2)
C8 0.026(3) 0.028(3) 0.035(3) -0.005(2) 0.001(3) 0.002(3)
C9 0.029(4) 0.028(3) 0.060(4) -0.013(3) -0.001(3) 0.001(3)
C10 0.046(4) 0.022(3) 0.072(5) -0.002(3) 0.021(4) -0.012(3)
C11 0.071(5) 0.033(3) 0.041(3) 0.000(3) 0.024(3) -0.001(3)
C12 0.048(4) 0.023(3) 0.033(3) -0.006(2) 0.010(3) -0.003(3)
C13 0.018(3) 0.034(3) 0.020(2) -0.004(2) 0.003(2) 0.000(2)
C14 0.042(4) 0.029(3) 0.036(3) -0.002(2) 0.000(3) 0.003(3)
C15 0.039(4) 0.049(4) 0.034(3) 0.000(3) -0.012(3) 0.018(3)
C16 0.026(4) 0.068(4) 0.037(3) -0.010(3) -0.007(3) 0.006(3)
C17 0.032(4) 0.054(4) 0.038(3) 0.001(3) 0.000(3) -0.007(3)
C18 0.027(3) 0.039(3) 0.028(3) 0.004(2) 0.002(2) -0.002(3)
C19 0.041(4) 0.019(3) 0.011(2) 0.0001(18) -0.002(2) 0.007(2)
C20 0.046(4) 0.029(3) 0.024(3) -0.001(2) -0.004(3) 0.006(3)
C21 0.049(4) 0.039(3) 0.033(3) -0.004(2) 0.000(3) 0.025(3)
C22 0.032(4) 0.045(4) 0.037(3) -0.006(3) -0.007(3) 0.018(3)
C23 0.031(4) 0.034(3) 0.028(3) -0.007(2) -0.002(3) 0.006(3)
C24 0.037(4) 0.025(3) 0.013(2) -0.002(2) -0.001(2) 0.010(3)
C25 0.020(3) 0.018(2) 0.028(3) -0.004(2) 0.005(2) 0.006(2)
C26 0.039(4) 0.020(3) 0.025(3) -0.001(2) -0.001(2) 0.001(2)
C27 0.040(4) 0.034(3) 0.025(3) -0.002(2) 0.001(3) 0.006(3)
C28 0.034(4) 0.034(3) 0.029(3) -0.014(2) -0.002(3) 0.005(3)
C29 0.023(3) 0.036(3) 0.044(3) -0.014(3) 0.006(3) 0.000(3)
C30 0.028(3) 0.032(3) 0.030(3) -0.004(2) 0.011(2) 0.008(3)
C31 0.028(3) 0.026(3) 0.022(3) 0.002(2) 0.001(2) 0.005(3)
C32 0.033(4) 0.064(4) 0.041(3) 0.019(3) 0.011(3) 0.024(3)
C33 0.033(4) 0.075(5) 0.050(4) 0.034(3) 0.019(3) 0.021(4)
C34 0.047(5) 0.073(5) 0.047(4) 0.033(3) 0.014(3) 0.014(4)
C35 0.042(4) 0.068(4) 0.056(4) 0.027(3) 0.002(3) 0.016(4)
C36 0.034(4) 0.053(4) 0.035(3) 0.019(3) 0.011(3) 0.005(3)
O1 0.027(2) 0.0267(18) 0.0172(16) -0.0024(13) 0.0015(15) 0.0080(16)
O2 0.023(2) 0.0206(17) 0.0257(18) -0.0045(14) 0.0004(15) -0.0002(15)
P1 0.0211(8) 0.0249(7) 0.0156(6) -0.0019(5) -0.0001(5) 0.0016(6)
P2 0.0279(9) 0.0229(7) 0.0207(7) -0.0012(5) 0.0006(6) 0.0051(6)
CL1 0.0822(13) 0.0450(9) 0.0198(7) -0.0104(6) -0.0111(7) 0.0393(9)
CL2 0.0407(9) 0.0318(7) 0.0282(7) -0.0098(5) -0.0004(6) 0.0000(6)
PD1 0.0305(3) 0.0287(2) 0.01379(19) -0.00465(15) -0.00031(17) 0.01118(19)
PD2 0.0345(3) 0.0233(2) 0.0180(2) -0.00144(15) -0.00192(17) 0.00075(19)

loop_
_atom_type_symbol
_atom_type_description
_atom_type_scat_dispersion_real
_atom_type_scat_dispersion_imag
_atom_type_scat_source
C C 0.0033 0.0016 'International Tables Vol C Tables 4.2.6.8 and 6.1.1.4'
H H 0.0000 0.0000 'International Tables Vol C Tables 4.2.6.8 and 6.1.1.4'
N N 0.0061 0.0033 'International Tables Vol C Tables 4.2.6.8 and 6.1.1.4'
O O 0.0106 0.0060 'International Tables Vol C Tables 4.2.6.8 and 6.1.1.4'
P P 0.1023 0.0942 'International Tables Vol C Tables 4.2.6.8 and 6.1.1.4'
Cl Cl 0.1484 0.1585 'International Tables Vol C Tables 4.2.6.8 and 6.1.1.4'
Pd Pd -0.9988 1.0072 'International Tables Vol C Tables 4.2.6.8 and 6.1.1.4'

loop_
_geom_angle_atom_site_label_1
_geom_angle_atom_site_label_2
_geom_angle_atom_site_label_3
_geom_angle
_geom_angle_site_symmetry_1
_geom_angle_site_symmetry_3
C2 C1 C6 117.6(4) . .
C2 C1 PD1 125.3(3) . .
C6 C1 PD1 116.9(3) . .
C3 C2 C1 120.8(4) . .
C2 C3 C4 120.8(4) . .
C5 C4 C3 120.0(4) . .
C4 C5 C6 119.6(4) . .
C5 C6 C1 121.1(4) . .
C5 C6 P1 125.0(3) . .
C1 C6 P1 113.8(3) . .
C8 C7 C12 119.4(5) . .
C8 C7 P1 117.7(4) . .
C12 C7 P1 122.8(4) . .
C9 C8 C7 121.0(5) . .
C8 C9 C10 119.5(5) . .
C11 C10 C9 120.7(5) . .
C10 C11 C12 120.5(5) . .
C7 C12 C11 119.0(5) . .
C18 C13 C14 119.6(5) . .
C18 C13 P1 119.2(4) . .
C14 C13 P1 121.2(4) . .
C15 C14 C13 119.6(5) . .
C14 C15 C16 120.0(5) . .
C17 C16 C15 120.7(6) . .
C16 C17 C18 120.0(6) . .
C13 C18 C17 120.1(5) . .
C20 C19 C24 116.8(5) . .
C20 C19 PD2 126.5(4) . .
C24 C19 PD2 116.6(3) . .
C21 C20 C19 120.0(5) . .
C20 C21 C22 122.8(5) . .
C21 C22 C23 118.1(5) . .
C24 C23 C22 119.4(5) . .
C23 C24 C19 122.7(4) . .
C23 C24 P2 125.4(4) . .
C19 C24 P2 111.9(4) . .
C26 C25 C30 119.0(4) . .
C26 C25 P2 118.2(4) . .
C30 C25 P2 122.8(4) . .
C27 C26 C25 121.3(5) . .
C26 C27 C28 119.3(5) . .
C29 C28 C27 120.0(5) . .
C28 C29 C30 120.8(5) . .
C29 C30 C25 119.5(5) . .
C36 C31 C32 118.7(5) . .
C36 C31 P2 117.8(4) . .
C32 C31 P2 123.3(4) . .
C31 C32 C33 121.3(5) . .
C34 C33 C32 118.2(6) . .
C33 C34 C35 121.9(6) . .
C34 C35 C36 119.3(6) . .
C31 C36 C35 120.4(5) . .
P1 O1 PD1 114.45(17) . .
P2 O2 PD2 110.14(17) . .
O1 P1 C6 105.31(19) . .
O1 P1 C7 109.4(2) . .
C6 P1 C7 111.6(2) . .
O1 P1 C13 112.0(2) . .
C6 P1 C13 109.1(2) . .
C7 P1 C13 109.4(2) . .
O2 P2 C24 106.2(2) . .
O2 P2 C31 111.5(2) . .
C24 P2 C31 109.3(2) . .
O2 P2 C25 110.0(2) . .
C24 P2 C25 110.8(2) . .
C31 P2 C25 109.2(2) . .
O2 P2 PD2 41.14(11) . .
C24 P2 PD2 70.03(18) . .
C31 P2 PD2 105.77(17) . .
C25 P2 PD2 141.99(16) . .
PD1 CL1 PD1 93.60(5) . 3_576
PD2 CL2 PD2 93.80(5) . 3_666
C1 PD1 O1 86.79(16) . .
C1 PD1 CL1 94.58(14) . .
O1 PD1 CL1 178.61(9) . .
C1 PD1 CL1 176.40(14) . 3_576
O1 PD1 CL1 92.26(9) . 3_576
CL1 PD1 CL1 86.40(5) . 3_576
C19 PD2 O2 86.89(16) . .
C19 PD2 CL2 94.17(13) . .
O2 PD2 CL2 177.49(9) . .
C19 PD2 CL2 179.31(12) . 3_666
O2 PD2 CL2 92.76(10) . 3_666
CL2 PD2 CL2 86.20(5) . 3_666
C19 PD2 P2 61.50(13) . .
O2 PD2 P2 28.72(9) . .
CL2 PD2 P2 151.13(5) . .
CL2 PD2 P2 118.30(4) 3_666 .

loop_
_geom_bond_atom_site_label_1
_geom_bond_atom_site_label_2
_geom_bond_distance
_geom_bond_site_symmetry_2
C1 C2 1.396(6) .
C1 C6 1.404(6) .
C1 PD1 1.960(4) .
C2 C3 1.380(6) .
C3 C4 1.380(6) .
C4 C5 1.375(6) .
C5 C6 1.395(6) .
C6 P1 1.781(5) .
C7 C8 1.381(6) .
C7 C12 1.389(6) .
C7 P1 1.790(5) .
C8 C9 1.371(7) .
C9 C10 1.374(8) .
C10 C11 1.360(8) .
C11 C12 1.395(7) .
C13 C18 1.385(7) .
C13 C14 1.394(7) .
C13 P1 1.791(5) .
C14 C15 1.382(7) .
C15 C16 1.383(8) .
C16 C17 1.361(8) .
C17 C18 1.387(7) .
C19 C20 1.406(7) .
C19 C24 1.414(7) .
C19 PD2 1.961(5) .
C20 C21 1.386(8) .
C21 C22 1.390(8) .
C22 C23 1.399(7) .
C23 C24 1.390(7) .
C24 P2 1.783(5) .
C25 C26 1.386(6) .
C25 C30 1.390(7) .
C25 P2 1.787(5) .
C26 C27 1.377(6) .
C27 C28 1.382(7) .
C28 C29 1.378(7) .
C29 C30 1.383(7) .
C31 C36 1.373(7) .
C31 C32 1.384(7) .
C31 P2 1.787(5) .
C32 C33 1.397(7) .
C33 C34 1.345(8) .
C34 C35 1.382(8) .
C35 C36 1.380(7) .
O1 P1 1.519(3) .
O1 PD1 2.053(3) .
O2 P2 1.514(3) .
O2 PD2 2.073(3) .
P2 PD2 2.9577(17) .
CL1 PD1 2.3008(14) .
CL1 PD1 2.4384(14) 3_576
CL2 PD2 2.3047(14) .
CL2 PD2 2.4593(17) 3_666
PD1 CL1 2.4383(14) 3_576
PD2 CL2 2.4594(17) 3_666
